data_7214238
loop_
_publ_author_name
'Sakai, Ken-ichi'
'Kawamura, Hiroshi'
'Kobayashi, Noriyuki'
'Ishikawa, Takaaki'
'Ikeda, Chiori'
'Kikuchi, Takemitsu'
'Akutagawa, Tomoyuki'

_publ_section_title
;
 Highly efficient solid-state red fluorophores using ESIPT: crystal
 packing and fluorescence properties of alkoxy-substituted
 dibenzothiazolylphenols
;
_journal_issue 15
_journal_name_full CrystEngComm
_journal_page_first 3180
_journal_paper_doi 10.1039/c3ce42109k
_journal_volume 16
_journal_year 2014
_chemical_formula_moiety 'C23 H18 N2 O2 S2'
_chemical_formula_sum 'C23 H18 N2 O2 S2'
_chemical_formula_weight 418.53
_space_group_IT_number 14
_symmetry_cell_setting monoclinic
_symmetry_Int_Tables_number 14
_symmetry_space_group_name_Hall '-P 2ybc'
_symmetry_space_group_name_H-M 'P 1 21/c 1'
_atom_sites_solution_hydrogens geom
_atom_sites_solution_primary direct
_atom_sites_solution_secondary difmap
_cell_angle_alpha 90.0000
_cell_angle_beta 100.4380
_cell_angle_gamma 90.0000
_cell_formula_units_Z 4
_cell_length_a 11.7301(2)
_cell_length_b 22.2883(4)
_cell_length_c 7.47946(10)
_cell_measurement_reflns_used 6499
_cell_measurement_temperature 100
_cell_measurement_theta_max 68.22
_cell_measurement_theta_min 3.83
_cell_volume 1923.10(5)
_computing_cell_refinement 'RAPID AUTO'
_computing_data_collection 'RAPID AUTO (Rigaku, ????)'
_computing_data_reduction 'RAPID AUTO'
_computing_molecular_graphics 'CrystalStructure 4.0'
_computing_publication_material 'CrystalStructure 4.0 (Rigaku, 2010)'
_computing_structure_refinement 'SHELXL97 (Sheldrick, 2008)'
_computing_structure_solution 'Il Milione (Burla, et al., 2007)'
_diffrn_ambient_temperature 100
_diffrn_detector_area_resol_mean 10.000
_diffrn_measured_fraction_theta_full 0.991
_diffrn_measured_fraction_theta_max 0.991
_diffrn_measurement_device_type 'Rigaku R-AXIS RAPID'
_diffrn_measurement_method \w
_diffrn_radiation_type 'Cu K\a'
_diffrn_radiation_wavelength 1.54187
_diffrn_reflns_av_R_equivalents 0.0906
_diffrn_reflns_limit_h_max 14
_diffrn_reflns_limit_h_min -14
_diffrn_reflns_limit_k_max 26
_diffrn_reflns_limit_k_min -26
_diffrn_reflns_limit_l_max 8
_diffrn_reflns_limit_l_min -8
_diffrn_reflns_number 21553
_diffrn_reflns_theta_full 68.22
_diffrn_reflns_theta_max 68.21
_diffrn_standards_number 0
_exptl_absorpt_coefficient_mu 2.698
_exptl_absorpt_correction_T_max 0.764
_exptl_absorpt_correction_T_min 0.641
_exptl_absorpt_correction_type multi-scan
_exptl_absorpt_process_details 'ABSCOR (Rigaku, 1995)'
_exptl_crystal_colour yello
_exptl_crystal_density_diffrn 1.445
_exptl_crystal_density_method 'not measured'
_exptl_crystal_description needle
_exptl_crystal_F_000 872.00
_exptl_crystal_size_max 0.300
_exptl_crystal_size_mid 0.100
_exptl_crystal_size_min 0.100
_refine_diff_density_max 0.390
_refine_diff_density_min -0.430
_refine_ls_extinction_method none
_refine_ls_goodness_of_fit_ref 1.094
_refine_ls_hydrogen_treatment mixed
_refine_ls_number_parameters 266
_refine_ls_number_reflns 3476
_refine_ls_number_restraints 0
_refine_ls_R_factor_gt 0.0731
_refine_ls_shift/su_max 0.000
_refine_ls_structure_factor_coef Fsqd
_refine_ls_weighting_details 'w = 1/[\s^2^(Fo^2^)+(0.0781P)^2^+0.0000P] where P=(Fo^2^+2Fc^2^)/3'
_refine_ls_weighting_scheme calc
_refine_ls_wR_factor_ref 0.1563
_reflns_number_gt 2653
_reflns_number_total 3476
_reflns_threshold_expression F^2^>2.0\s(F^2^)
_cod_data_source_file c3ce42109k.txt
_cod_data_source_block 2,6-bis(benzothiazol-2-yl)-4-propoxyphenol
_cod_original_cell_volume 1923.10(6)
_cod_database_code 7214238

loop_
_symmetry_equiv_pos_site_id
_symmetry_equiv_pos_as_xyz
1 +X,+Y,+Z
2 -X,1/2+Y,1/2-Z
3 -X,-Y,-Z
4 +X,1/2-Y,1/2+Z

loop_
_atom_site_label
_atom_site_type_symbol
_atom_site_fract_x
_atom_site_fract_y
_atom_site_fract_z
_atom_site_U_iso_or_equiv
_atom_site_adp_type
_atom_site_occupancy
_atom_site_symmetry_multiplicity
_atom_site_calc_flag
_atom_site_refinement_flags
S1 S -0.08451(6) 0.06426(3) 0.02873(10) 0.0299(3) Uani 1.0 4 d .
S2 S 0.24571(6) 0.32867(3) 0.33663(11) 0.0304(3) Uani 1.0 4 d .
O1 O -0.18541(18) 0.34773(9) -0.0436(3) 0.0321(6) Uani 1.0 4 d .
O2 O 0.06954(19) 0.14593(9) 0.1993(3) 0.0302(6) Uani 1.0 4 d .
N1 N -0.2668(2) 0.12963(10) -0.0875(4) 0.0288(6) Uani 1.0 4 d .
N2 N 0.2430(2) 0.21231(11) 0.3401(4) 0.0270(6) Uani 1.0 4 d .
C1 C -0.1580(3) 0.13356(13) -0.0078(4) 0.0275(7) Uani 1.0 4 d .
C2 C -0.2987(3) 0.07053(13) -0.1237(5) 0.0315(8) Uani 1.0 4 d .
C3 C -0.4100(3) 0.05126(14) -0.2055(5) 0.0372(8) Uani 1.0 4 d .
C4 C -0.4301(3) -0.00906(14) -0.2337(5) 0.0397(8) Uani 1.0 4 d .
C5 C -0.3410(3) -0.05101(14) -0.1813(5) 0.0395(9) Uani 1.0 4 d .
C6 C -0.2314(3) -0.03338(14) -0.0993(5) 0.0357(8) Uani 1.0 4 d .
C7 C -0.2106(3) 0.02810(13) -0.0709(4) 0.0295(7) Uani 1.0 4 d .
C8 C 0.0112(3) 0.19692(12) 0.1419(4) 0.0265(7) Uani 1.0 4 d .
C9 C -0.1013(3) 0.19179(13) 0.0413(4) 0.0259(7) Uani 1.0 4 d .
C10 C -0.1639(3) 0.24370(13) -0.0173(4) 0.0286(7) Uani 1.0 4 d .
C11 C -0.1150(3) 0.30030(13) 0.0218(5) 0.0295(7) Uani 1.0 4 d .
C12 C -0.0040(3) 0.30542(12) 0.1188(4) 0.0266(7) Uani 1.0 4 d .
C13 C 0.0612(3) 0.25422(12) 0.1812(4) 0.0262(7) Uani 1.0 4 d .
C14 C 0.1784(3) 0.25908(12) 0.2819(4) 0.0266(7) Uani 1.0 4 d .
C15 C 0.3520(3) 0.22951(13) 0.4309(4) 0.0285(7) Uani 1.0 4 d .
C16 C 0.4411(3) 0.19068(14) 0.5085(4) 0.0315(8) Uani 1.0 4 d .
C17 C 0.5452(3) 0.21462(14) 0.5941(5) 0.0351(8) Uani 1.0 4 d .
C18 C 0.5619(3) 0.27662(14) 0.6049(5) 0.0345(8) Uani 1.0 4 d .
C19 C 0.4758(3) 0.31569(14) 0.5299(5) 0.0329(8) Uani 1.0 4 d .
C20 C 0.3705(3) 0.29177(13) 0.4437(4) 0.0294(7) Uani 1.0 4 d .
C21 C -0.1384(3) 0.40686(12) -0.0108(5) 0.0316(7) Uani 1.0 4 d .
C22 C -0.2322(3) 0.45103(14) -0.0889(5) 0.0362(8) Uani 1.0 4 d .
C23 C -0.1852(4) 0.51566(14) -0.0756(5) 0.0492(10) Uani 1.0 4 d .
H1 H 0.133(4) 0.1566(16) 0.256(6) 0.067(14) Uiso 1.0 4 d .
H3 H -0.4705 0.0795 -0.2409 0.0446 Uiso 1.0 4 calc R
H4 H -0.5051 -0.0225 -0.2892 0.0476 Uiso 1.0 4 calc R
H5 H -0.3566 -0.0925 -0.2029 0.0474 Uiso 1.0 4 calc R
H6 H -0.1718 -0.0620 -0.0630 0.0428 Uiso 1.0 4 calc R
H10 H -0.2405 0.2404 -0.0846 0.0343 Uiso 1.0 4 calc R
H12 H 0.0290 0.3441 0.1441 0.0320 Uiso 1.0 4 calc R
H16 H 0.4301 0.1485 0.5022 0.0378 Uiso 1.0 4 calc R
H17 H 0.6063 0.1886 0.6463 0.0421 Uiso 1.0 4 calc R
H18 H 0.6342 0.2921 0.6653 0.0414 Uiso 1.0 4 calc R
H19 H 0.4877 0.3579 0.5366 0.0395 Uiso 1.0 4 calc R
H21A H -0.0701 0.4119 -0.0701 0.0379 Uiso 1.0 4 calc R
H21B H -0.1139 0.4137 0.1213 0.0379 Uiso 1.0 4 calc R
H22A H -0.2974 0.4479 -0.0217 0.0434 Uiso 1.0 4 calc R
H22B H -0.2620 0.4410 -0.2178 0.0434 Uiso 1.0 4 calc R
H23A H -0.1146 0.5175 -0.1281 0.0591 Uiso 1.0 4 calc R
H23B H -0.1674 0.5279 0.0523 0.0591 Uiso 1.0 4 calc R
H23C H -0.2437 0.5427 -0.1424 0.0591 Uiso 1.0 4 calc R

loop_
_atom_site_aniso_label
_atom_site_aniso_U_11
_atom_site_aniso_U_22
_atom_site_aniso_U_33
_atom_site_aniso_U_12
_atom_site_aniso_U_13
_atom_site_aniso_U_23
S1 0.0244(5) 0.0297(5) 0.0335(5) 0.0005(3) -0.0002(4) 0.0001(3)
S2 0.0239(5) 0.0305(5) 0.0341(5) -0.0005(3) -0.0018(4) -0.0000(3)
O1 0.0276(13) 0.0288(12) 0.0365(13) 0.0041(9) -0.0034(10) 0.0038(9)
O2 0.0222(13) 0.0280(12) 0.0365(13) 0.0021(9) -0.0052(10) 0.0020(9)
N1 0.0237(14) 0.0299(14) 0.0308(15) -0.0003(11) -0.0001(11) -0.0002(11)
N2 0.0226(14) 0.0327(14) 0.0239(14) 0.0013(10) -0.0008(11) 0.0018(11)
C1 0.0280(17) 0.0287(16) 0.0242(16) 0.0020(12) 0.0008(13) 0.0014(12)
C2 0.0295(18) 0.0381(18) 0.0255(18) -0.0018(14) 0.0013(14) -0.0013(14)
C3 0.0283(18) 0.0391(18) 0.042(2) -0.0030(14) 0.0006(15) 0.0004(15)
C4 0.0293(18) 0.048(2) 0.039(2) -0.0072(15) -0.0000(15) -0.0015(16)
C5 0.041(2) 0.0363(18) 0.042(3) -0.0094(15) 0.0085(17) -0.0055(15)
C6 0.0350(19) 0.0320(18) 0.039(2) 0.0004(14) 0.0049(16) -0.0019(14)
C7 0.0261(17) 0.0347(17) 0.0271(18) -0.0031(13) 0.0027(14) -0.0017(13)
C8 0.0274(17) 0.0277(16) 0.0237(17) 0.0022(12) 0.0027(13) 0.0014(12)
C9 0.0211(16) 0.0319(16) 0.0233(17) -0.0006(12) 0.0006(13) 0.0003(13)
C10 0.0225(17) 0.0341(17) 0.0283(18) 0.0031(12) 0.0023(14) 0.0035(13)
C11 0.0278(17) 0.0320(17) 0.0285(18) 0.0039(13) 0.0051(14) 0.0028(13)
C12 0.0253(17) 0.0274(16) 0.0255(17) 0.0001(12) -0.0001(13) 0.0005(12)
C13 0.0250(17) 0.0289(16) 0.0243(17) 0.0005(12) 0.0030(13) -0.0004(12)
C14 0.0243(17) 0.0300(16) 0.0253(17) -0.0007(12) 0.0037(13) 0.0004(12)
C15 0.0223(16) 0.0373(18) 0.0253(17) 0.0021(13) 0.0024(13) 0.0011(13)
C16 0.0270(18) 0.0386(18) 0.0274(18) 0.0044(13) 0.0011(14) 0.0036(14)
C17 0.0262(18) 0.046(2) 0.0301(19) 0.0047(14) -0.0018(14) 0.0044(15)
C18 0.0245(17) 0.049(2) 0.0294(19) -0.0034(14) 0.0022(14) -0.0001(15)
C19 0.0260(18) 0.0415(18) 0.0301(19) -0.0039(14) 0.0020(14) -0.0006(14)
C20 0.0248(17) 0.0351(17) 0.0273(18) 0.0017(13) 0.0025(13) -0.0002(13)
C21 0.0319(18) 0.0279(16) 0.0337(19) 0.0026(13) 0.0027(14) 0.0021(14)
C22 0.035(2) 0.0390(19) 0.035(2) 0.0106(15) 0.0081(15) 0.0068(15)
C23 0.067(3) 0.0320(19) 0.050(3) 0.0139(17) 0.013(2) 0.0050(16)

loop_
_atom_type_symbol
_atom_type_description
_atom_type_scat_dispersion_real
_atom_type_scat_dispersion_imag
_atom_type_scat_source
C C 0.0181 0.0091
;
International Tables for Crystallography
(1992, Vol. C, Tables 4.2.6.8 and 6.1.1.4)
;
H H 0.0000 0.0000
;
International Tables for Crystallography
(1992, Vol. C, Table 6.1.1.4)
;
O O 0.0492 0.0322
;
International Tables for Crystallography
(1992, Vol. C, Tables 4.2.6.8 and 6.1.1.4)
;
N N 0.0311 0.0180
;
International Tables for Crystallography
(1992, Vol. C, Tables 4.2.6.8 and 6.1.1.4)
;
S S 0.3331 0.5567
;
International Tables for Crystallography
(1992, Vol. C, Tables 4.2.6.8 and 6.1.1.4)
;

loop_
_geom_angle_atom_site_label_1
_geom_angle_atom_site_label_2
_geom_angle_atom_site_label_3
_geom_angle
_geom_angle_publ_flag
C1 S1 C7 89.17(14) yes
C14 S2 C20 89.71(14) yes
C11 O1 C21 117.3(3) yes
C1 N1 C2 111.1(3) yes
C14 N2 C15 111.5(3) yes
S1 C1 N1 114.8(2) yes
S1 C1 C9 123.1(3) yes
N1 C1 C9 122.0(3) yes
N1 C2 C3 125.0(3) yes
N1 C2 C7 115.3(3) yes
C3 C2 C7 119.7(3) yes
C2 C3 C4 119.1(3) yes
C3 C4 C5 120.6(3) yes
C4 C5 C6 121.4(3) yes
C5 C6 C7 118.0(3) yes
S1 C7 C2 109.6(3) yes
S1 C7 C6 129.2(3) yes
C2 C7 C6 121.1(3) yes
O2 C8 C9 118.3(3) yes
O2 C8 C13 121.6(3) yes
C9 C8 C13 120.1(3) yes
C1 C9 C8 123.0(3) yes
C1 C9 C10 117.6(3) yes
C8 C9 C10 119.4(3) yes
C9 C10 C11 120.7(3) yes
O1 C11 C10 115.0(3) yes
O1 C11 C12 125.0(3) yes
C10 C11 C12 120.0(3) yes
C11 C12 C13 120.9(3) yes
C8 C13 C12 118.9(3) yes
C8 C13 C14 119.7(3) yes
C12 C13 C14 121.4(3) yes
S2 C14 N2 114.6(2) yes
S2 C14 C13 122.2(2) yes
N2 C14 C13 123.3(3) yes
N2 C15 C16 125.8(3) yes
N2 C15 C20 115.0(3) yes
C16 C15 C20 119.2(3) yes
C15 C16 C17 119.0(3) yes
C16 C17 C18 120.9(3) yes
C17 C18 C19 121.2(3) yes
C18 C19 C20 118.1(3) yes
S2 C20 C15 109.2(2) yes
S2 C20 C19 129.3(3) yes
C15 C20 C19 121.6(3) yes
O1 C21 C22 107.6(3) yes
C21 C22 C23 110.9(3) yes
C8 O2 H1 106(3) no
C2 C3 H3 120.453 no
C4 C3 H3 120.447 no
C3 C4 H4 119.668 no
C5 C4 H4 119.685 no
C4 C5 H5 119.273 no
C6 C5 H5 119.278 no
C5 C6 H6 121.014 no
C7 C6 H6 121.006 no
C9 C10 H10 119.663 no
C11 C10 H10 119.655 no
C11 C12 H12 119.534 no
C13 C12 H12 119.530 no
C15 C16 H16 120.486 no
C17 C16 H16 120.489 no
C16 C17 H17 119.552 no
C18 C17 H17 119.553 no
C17 C18 H18 119.406 no
C19 C18 H18 119.408 no
C18 C19 H19 120.926 no
C20 C19 H19 120.931 no
O1 C21 H21A 110.195 no
O1 C21 H21B 110.188 no
C22 C21 H21A 110.181 no
C22 C21 H21B 110.181 no
H21A C21 H21B 108.484 no
C21 C22 H22A 109.445 no
C21 C22 H22B 109.452 no
C23 C22 H22A 109.463 no
C23 C22 H22B 109.455 no
H22A C22 H22B 108.044 no
C22 C23 H23A 109.467 no
C22 C23 H23B 109.465 no
C22 C23 H23C 109.463 no
H23A C23 H23B 109.472 no
H23A C23 H23C 109.474 no
H23B C23 H23C 109.486 no

loop_
_geom_bond_atom_site_label_1
_geom_bond_atom_site_label_2
_geom_bond_distance
_geom_bond_publ_flag
S1 C1 1.766(3) yes
S1 C7 1.730(3) yes
S2 C14 1.755(3) yes
S2 C20 1.743(3) yes
O1 C11 1.376(4) yes
O1 C21 1.432(4) yes
O2 C8 1.356(4) yes
N1 C1 1.310(4) yes
N1 C2 1.383(4) yes
N2 C14 1.315(4) yes
N2 C15 1.389(4) yes
C1 C9 1.474(4) yes
C2 C3 1.404(5) yes
C2 C7 1.404(4) yes
C3 C4 1.375(5) yes
C4 C5 1.404(5) yes
C5 C6 1.377(5) yes
C6 C7 1.401(5) yes
C8 C9 1.400(4) yes
C8 C13 1.414(4) yes
C9 C10 1.398(4) yes
C10 C11 1.395(4) yes
C11 C12 1.375(4) yes
C12 C13 1.406(4) yes
C13 C14 1.447(4) yes
C15 C16 1.400(4) yes
C15 C20 1.405(4) yes
C16 C17 1.379(5) yes
C17 C18 1.396(5) yes
C18 C19 1.375(5) yes
C19 C20 1.391(5) yes
C21 C22 1.512(5) yes
C22 C23 1.539(5) yes
O2 H1 0.83(4) no
C3 H3 0.950 no
C4 H4 0.950 no
C5 H5 0.950 no
C6 H6 0.950 no
C10 H10 0.950 no
C12 H12 0.950 no
C16 H16 0.950 no
C17 H17 0.950 no
C18 H18 0.950 no
C19 H19 0.950 no
C21 H21A 0.990 no
C21 H21B 0.990 no
C22 H22A 0.990 no
C22 H22B 0.990 no
C23 H23A 0.980 no
C23 H23B 0.980 no
C23 H23C 0.980 no

loop_
_geom_contact_atom_site_label_1
_geom_contact_atom_site_label_2
_geom_contact_distance
_geom_contact_publ_flag
_geom_contact_site_symmetry_2
S1 O2 2.715(3) no .
S1 C8 3.221(3) no .
S2 C12 3.127(3) no .
O2 N2 2.581(3) no .
O2 C1 2.846(4) no .
O2 C14 2.844(4) no .
N1 C10 2.823(4) no .
N2 C8 2.872(4) no .
C1 C3 3.564(5) no .
C2 C5 2.774(5) no .
C3 C6 2.824(5) no .
C4 C7 2.768(5) no .
C8 C11 2.797(4) no .
C9 C12 2.795(4) no .
C10 C13 2.795(4) no .
C12 C21 2.826(4) no .
C14 C16 3.578(4) no .
C15 C18 2.775(4) no .
C16 C19 2.816(5) no .
C17 C20 2.754(5) no .
S1 S1 3.5538(10) no 3_555
O1 C1 3.569(4) no 4_554
O1 C9 3.535(4) no 4_554
O2 C6 3.313(4) no 3_555
O2 C12 3.570(4) no 4_555
N1 C17 3.496(4) no 1_454
N1 C18 3.395(5) no 4_454
N1 C19 3.512(5) no 4_454
N2 C14 3.579(4) no 4_555
N2 C20 3.556(5) no 4_554
C1 O1 3.569(4) no 4_555
C6 O2 3.313(4) no 3_555
C8 C11 3.434(5) no 4_555
C9 O1 3.535(4) no 4_555
C9 C12 3.549(5) no 4_554
C10 C18 3.529(5) no 4_454
C11 C8 3.434(5) no 4_554
C12 O2 3.570(4) no 4_554
C12 C9 3.549(5) no 4_555
C13 C14 3.519(5) no 4_554
C14 N2 3.579(4) no 4_554
C14 C13 3.519(5) no 4_555
C16 C20 3.523(5) no 4_555
C17 N1 3.496(4) no 1_656
C17 C19 3.564(5) no 4_555
C18 N1 3.395(5) no 4_655
C18 C10 3.529(5) no 4_655
C19 N1 3.512(5) no 4_655
C19 C17 3.564(5) no 4_554
C20 N2 3.556(5) no 4_555
C20 C16 3.523(5) no 4_554
S1 H1 3.48(4) no .
S1 H6 3.0309 no .
S2 H12 2.7074 no .
S2 H19 3.0301 no .
O1 H10 2.4824 no .
O1 H12 2.6498 no .
O1 H22A 2.6106 no .
O1 H22B 2.5307 no .
N1 H3 2.6978 no .
N1 H10 2.4877 no .
N2 H1 1.82(4) no .
N2 H16 2.7109 no .
C1 H10 2.5953 no .
C2 H4 3.2561 no .
C2 H6 3.3029 no .
C3 H5 3.2632 no .
C4 H6 3.2873 no .
C5 H3 3.2747 no .
C6 H4 3.2752 no .
C7 H3 3.2886 no .
C7 H5 3.2428 no .
C8 H10 3.2726 no .
C8 H12 3.2869 no .
C9 H1 3.03(4) no .
C10 H12 3.2544 no .
C11 H21A 2.6582 no .
C11 H21B 2.6336 no .
C12 H10 3.2524 no .
C12 H21A 2.7983 no .
C12 H21B 2.7370 no .
C13 H1 2.37(4) no .
C14 H1 2.35(4) no .
C14 H12 2.6594 no .
C15 H1 3.12(4) no .
C15 H17 3.2539 no .
C15 H19 3.2995 no .
C16 H18 3.2637 no .
C17 H19 3.2749 no .
C18 H16 3.2730 no .
C19 H17 3.2632 no .
C20 H16 3.2822 no .
C20 H18 3.2337 no .
C21 H12 2.5161 no .
C21 H23A 2.6502 no .
C21 H23B 2.7692 no .
C21 H23C 3.3497 no .
C23 H21A 2.6746 no .
C23 H21B 2.7548 no .
H3 H4 2.3263 no .
H4 H5 2.3393 no .
H5 H6 2.3316 no .
H12 H21A 2.3504 no .
H12 H21B 2.2668 no .
H16 H17 2.3296 no .
H17 H18 2.3311 no .
H18 H19 2.3297 no .
H21A H22A 2.8690 no .
H21A H22B 2.4103 no .
H21A H23A 2.4341 no .
H21A H23B 3.0329 no .
H21A H23C 3.5415 no .
H21B H22A 2.3501 no .
H21B H22B 2.8684 no .
H21B H23A 2.9727 no .
H21B H23B 2.6492 no .
H22A H23A 2.8734 no .
H22A H23B 2.3451 no .
H22A H23C 2.4250 no .
H22B H23A 2.4351 no .
H22B H23B 2.8720 no .
H22B H23C 2.3361 no .
S1 H6 2.9706 no 3_555
S1 H21A 3.0220 no 4_555
S1 H21B 3.0438 no 4_554
S1 H22B 3.0615 no 4_555
S1 H23A 3.2193 no 4_555
S2 H5 3.3161 no 2_555
S2 H6 3.1759 no 2_555
S2 H23C 3.2119 no 3_565
O1 H17 3.1463 no 4_454
O1 H18 3.0142 no 1_454
O2 H5 3.5679 no 3_555
O2 H6 2.5332 no 3_555
O2 H12 3.4522 no 4_555
O2 H21A 2.8883 no 4_555
O2 H23B 3.3046 no 2_545
N1 H17 2.6134 no 1_454
N1 H18 2.9608 no 4_454
N1 H19 3.1938 no 4_454
N1 H21B 3.2098 no 4_554
N1 H22B 3.1738 no 4_555
N2 H5 3.2346 no 3_555
C1 H18 3.3930 no 4_454
C1 H21A 3.4041 no 4_555
C1 H21B 3.0962 no 4_554
C1 H22B 3.1493 no 4_555
C2 H17 3.2290 no 1_454
C2 H19 3.3687 no 4_454
C2 H21B 3.1556 no 4_554
C2 H22A 3.0082 no 4_554
C2 H22B 2.9990 no 4_555
C3 H16 3.3919 no 1_454
C3 H17 3.2721 no 1_454
C3 H19 3.1002 no 4_454
C3 H22A 2.9105 no 4_554
C4 H4 3.5808 no 3_454
C4 H19 3.4337 no 2_545
C4 H22A 3.5166 no 2_444
C4 H22A 3.1840 no 4_554
C5 H1 3.50(4) no 3_555
C5 H16 3.2651 no 3_555
C5 H19 2.9892 no 2_545
C5 H22A 3.5351 no 4_554
C5 H23B 3.1392 no 4_554
C6 H1 3.28(4) no 3_555
C6 H22B 3.5884 no 4_555
C6 H23A 3.5595 no 4_555
C6 H23B 2.8425 no 4_554
C6 H23C 3.4521 no 4_555
C7 H21B 3.0357 no 4_554
C7 H22A 3.3833 no 4_554
C7 H22B 2.8962 no 4_555
C7 H23A 3.4526 no 4_555
C7 H23B 3.2049 no 4_554
C8 H21A 3.4893 no 4_555
C9 H18 3.4146 no 4_454
C10 H10 3.5305 no 4_555
C10 H17 3.5563 no 1_454
C10 H17 3.4987 no 4_454
C10 H18 3.2203 no 1_454
C10 H18 3.0475 no 4_454
C11 H17 3.5667 no 4_454
C11 H18 3.5994 no 1_454
C12 H1 3.50(5) no 4_554
C15 H5 3.5036 no 3_555
C16 H3 3.1661 no 1_656
C16 H5 3.1902 no 3_555
C17 H3 3.2721 no 1_656
C17 H10 3.1996 no 1_656
C17 H10 3.2136 no 4_655
C17 H18 3.5508 no 4_554
C18 H10 3.0764 no 1_656
C18 H10 2.9520 no 4_655
C19 H3 3.2274 no 4_655
C19 H5 2.9110 no 2_555
C19 H17 3.4891 no 4_554
C20 H5 3.2494 no 2_555
C21 H23A 3.4073 no 3_565
C22 H4 3.1081 no 2_454
C23 H21A 3.4028 no 3_565
H1 C5 3.50(4) no 3_555
H1 C6 3.28(4) no 3_555
H1 C12 3.50(5) no 4_555
H1 H5 3.0721 no 3_555
H1 H6 2.6402 no 3_555
H1 H12 3.3461 no 4_555
H1 H21A 3.2913 no 4_555
H1 H23B 3.1980 no 2_545
H3 C16 3.1661 no 1_454
H3 C17 3.2721 no 1_454
H3 C19 3.2274 no 4_454
H3 H16 2.5693 no 1_454
H3 H17 2.7759 no 1_454
H3 H19 2.6202 no 4_454
H3 H22A 3.2334 no 4_554
H3 H23C 3.4084 no 2_444
H4 C4 3.5808 no 3_454
H4 C22 3.1081 no 2_444
H4 H4 3.3312 no 3_454
H4 H16 3.4206 no 3_555
H4 H19 3.2534 no 2_545
H4 H22A 2.5728 no 2_444
H4 H22B 2.8605 no 2_444
H4 H23C 3.2425 no 2_444
H5 S2 3.3161 no 2_545
H5 O2 3.5679 no 3_555
H5 N2 3.2346 no 3_555
H5 C15 3.5036 no 3_555
H5 C16 3.1902 no 3_555
H5 C19 2.9110 no 2_545
H5 C20 3.2494 no 2_545
H5 H1 3.0721 no 3_555
H5 H16 2.5715 no 3_555
H5 H19 2.4148 no 2_545
H5 H23B 3.4391 no 4_554
H6 S1 2.9706 no 3_555
H6 S2 3.1759 no 2_545
H6 O2 2.5332 no 3_555
H6 H1 2.6402 no 3_555
H6 H23A 3.3499 no 4_555
H6 H23B 2.9857 no 4_554
H6 H23C 3.4285 no 4_555
H10 C10 3.5305 no 4_554
H10 C17 3.1996 no 1_454
H10 C17 3.2136 no 4_454
H10 C18 3.0764 no 1_454
H10 C18 2.9520 no 4_454
H10 H17 2.7025 no 1_454
H10 H17 3.1374 no 4_454
H10 H18 2.4475 no 1_454
H10 H18 2.6786 no 4_454
H12 O2 3.4522 no 4_554
H12 H1 3.3461 no 4_554
H12 H23A 3.2520 no 3_565
H12 H23C 3.5667 no 3_565
H16 C3 3.3919 no 1_656
H16 C5 3.2651 no 3_555
H16 H3 2.5693 no 1_656
H16 H4 3.4206 no 3_555
H16 H5 2.5715 no 3_555
H16 H23C 3.5023 no 2_545
H17 O1 3.1463 no 4_655
H17 N1 2.6134 no 1_656
H17 C2 3.2290 no 1_656
H17 C3 3.2721 no 1_656
H17 C10 3.5563 no 1_656
H17 C10 3.4987 no 4_655
H17 C11 3.5667 no 4_655
H17 C19 3.4891 no 4_555
H17 H3 2.7759 no 1_656
H17 H10 2.7025 no 1_656
H17 H10 3.1374 no 4_655
H17 H22A 3.5534 no 4_655
H18 O1 3.0142 no 1_656
H18 N1 2.9608 no 4_655
H18 C1 3.3930 no 4_655
H18 C9 3.4146 no 4_655
H18 C10 3.2203 no 1_656
H18 C10 3.0475 no 4_655
H18 C11 3.5994 no 1_656
H18 C17 3.5508 no 4_555
H18 H10 2.4475 no 1_656
H18 H10 2.6786 no 4_655
H18 H22B 3.5887 no 1_656
H19 N1 3.1938 no 4_655
H19 C2 3.3687 no 4_655
H19 C3 3.1002 no 4_655
H19 C4 3.4337 no 2_555
H19 C5 2.9892 no 2_555
H19 H3 2.6202 no 4_655
H19 H4 3.2534 no 2_555
H19 H5 2.4148 no 2_555
H21A S1 3.0220 no 4_554
H21A O2 2.8883 no 4_554
H21A C1 3.4041 no 4_554
H21A C8 3.4893 no 4_554
H21A C23 3.4028 no 3_565
H21A H1 3.2913 no 4_554
H21A H23A 2.8635 no 3_565
H21A H23B 3.0734 no 3_565
H21B S1 3.0438 no 4_555
H21B N1 3.2098 no 4_555
H21B C1 3.0962 no 4_555
H21B C2 3.1556 no 4_555
H21B C7 3.0357 no 4_555
H21B H23A 3.0802 no 3_565
H22A C2 3.0082 no 4_555
H22A C3 2.9105 no 4_555
H22A C4 3.5166 no 2_454
H22A C4 3.1840 no 4_555
H22A C5 3.5351 no 4_555
H22A C7 3.3833 no 4_555
H22A H3 3.2334 no 4_555
H22A H4 2.5728 no 2_454
H22A H17 3.5534 no 4_454
H22B S1 3.0615 no 4_554
H22B N1 3.1738 no 4_554
H22B C1 3.1493 no 4_554
H22B C2 2.9990 no 4_554
H22B C6 3.5884 no 4_554
H22B C7 2.8962 no 4_554
H22B H4 2.8605 no 2_454
H22B H18 3.5887 no 1_454
H23A S1 3.2193 no 4_554
H23A C6 3.5595 no 4_554
H23A C7 3.4526 no 4_554
H23A C21 3.4073 no 3_565
H23A H6 3.3499 no 4_554
H23A H12 3.2520 no 3_565
H23A H21A 2.8635 no 3_565
H23A H21B 3.0802 no 3_565
H23A H23A 3.1056 no 3_565
H23A H23B 3.4064 no 3_565
H23B O2 3.3046 no 2_555
H23B C5 3.1392 no 4_555
H23B C6 2.8425 no 4_555
H23B C7 3.2049 no 4_555
H23B H1 3.1980 no 2_555
H23B H5 3.4391 no 4_555
H23B H6 2.9857 no 4_555
H23B H21A 3.0734 no 3_565
H23B H23A 3.4064 no 3_565
H23C S2 3.2119 no 3_565
H23C C6 3.4521 no 4_554
H23C H3 3.4084 no 2_454
H23C H4 3.2425 no 2_454
H23C H6 3.4285 no 4_554
H23C H12 3.5667 no 3_565
H23C H16 3.5023 no 2_555

loop_
_geom_hbond_atom_site_label_D
_geom_hbond_atom_site_label_H
_geom_hbond_atom_site_label_A
_geom_hbond_distance_DA
_geom_hbond_distance_DH
_geom_hbond_distance_HA
_geom_hbond_angle_DHA
_geom_hbond_publ_flag
O2 H1 N2 2.581(3) 0.827 1.82(4) 153(4) no

loop_
_geom_torsion_atom_site_label_1
_geom_torsion_atom_site_label_2
_geom_torsion_atom_site_label_3
_geom_torsion_atom_site_label_4
_geom_torsion
_geom_torsion_publ_flag
C1 S1 C7 C2 -0.2(2) no
C1 S1 C7 C6 -179.5(3) no
C7 S1 C1 N1 -0.1(3) no
C7 S1 C1 C9 -178.2(3) no
C14 S2 C20 C15 -0.3(2) no
C14 S2 C20 C19 179.2(3) no
C20 S2 C14 N2 0.6(3) no
C20 S2 C14 C13 -179.5(3) no
C11 O1 C21 C22 -178.1(3) no
C21 O1 C11 C10 -178.6(3) no
C21 O1 C11 C12 1.3(5) no
C1 N1 C2 C3 178.9(3) no
C1 N1 C2 C7 -0.5(4) no
C2 N1 C1 S1 0.3(4) no
C2 N1 C1 C9 178.5(3) no
C14 N2 C15 C16 -179.7(3) no
C14 N2 C15 C20 0.6(4) no
C15 N2 C14 S2 -0.8(4) no
C15 N2 C14 C13 179.3(3) no
S1 C1 C9 C8 -8.4(5) no
S1 C1 C9 C10 171.20(19) no
N1 C1 C9 C8 173.6(3) no
N1 C1 C9 C10 -6.7(5) no
N1 C2 C3 C4 -180.0(3) no
N1 C2 C7 S1 0.5(4) no
N1 C2 C7 C6 179.8(3) no
C3 C2 C7 S1 -179.0(3) no
C3 C2 C7 C6 0.3(5) no
C7 C2 C3 C4 -0.5(5) no
C2 C3 C4 C5 0.1(5) no
C3 C4 C5 C6 0.5(6) no
C4 C5 C6 C7 -0.7(5) no
C5 C6 C7 S1 179.5(3) no
C5 C6 C7 C2 0.2(5) no
O2 C8 C9 C1 -1.3(5) no
O2 C8 C9 C10 179.1(3) no
O2 C8 C13 C12 -179.6(3) no
O2 C8 C13 C14 1.2(5) no
C9 C8 C13 C12 0.5(5) no
C9 C8 C13 C14 -178.7(3) no
C13 C8 C9 C1 178.7(3) no
C13 C8 C9 C10 -0.9(5) no
C1 C9 C10 C11 -179.0(3) no
C8 C9 C10 C11 0.6(5) no
C9 C10 C11 O1 180.0(3) no
C9 C10 C11 C12 0.1(5) no
O1 C11 C12 C13 179.6(3) no
C10 C11 C12 C13 -0.5(5) no
C11 C12 C13 C8 0.2(5) no
C11 C12 C13 C14 179.4(3) no
C8 C13 C14 S2 -179.6(3) no
C8 C13 C14 N2 0.3(5) no
C12 C13 C14 S2 1.2(5) no
C12 C13 C14 N2 -178.9(3) no
N2 C15 C16 C17 179.8(3) no
N2 C15 C20 S2 -0.1(4) no
N2 C15 C20 C19 -179.6(3) no
C16 C15 C20 S2 -179.8(3) no
C16 C15 C20 C19 0.7(5) no
C20 C15 C16 C17 -0.5(5) no
C15 C16 C17 C18 0.4(5) no
C16 C17 C18 C19 -0.4(5) no
C17 C18 C19 C20 0.6(5) no
C18 C19 C20 S2 179.9(3) no
C18 C19 C20 C15 -0.7(5) no
O1 C21 C22 C23 -174.6(3) no
